data_7040830
loop_
_publ_author_name
'Sachs, Ulf'
'Schaper, Gerrit'
'Winkler, Daniela'
'Kratzert, Daniel'
'Kurz, Philipp'

_publ_section_title
;
 Light- or oxidation-triggered CO release from [Mn(I)(CO)3(\k(3)-L)]
 complexes: reaction intermediates and a new synthetic route to
 [Mn(\m-O)2(L)2] compounds.
;
_journal_issue 43
_journal_name_full 'Dalton transactions (Cambridge, England : 2003)'
_journal_page_first 17464
_journal_page_last 17473
_journal_paper_doi 10.1039/c6dt02020h
_journal_volume 45
_journal_year 2016
_chemical_formula_moiety 'C21 H18 Mn N4 O3, 0.99(F6 P)'
_chemical_formula_sum 'C21 H18 F5.97 Mn N4 O3 P0.99'
_chemical_formula_weight 573.52
_chemical_name_common Mn(tpa)(CO)3(PF6)
_chemical_name_systematic tris(2-pyridylmethyl)amine-tris(carbonyl)manganese(hexafluorophosphate)
_chemical_properties_physical Light-sensitive,Photo-sensitive
_space_group_crystal_system monoclinic
_space_group_IT_number 14
_space_group_name_Hall '-P 2yn'
_space_group_name_H-M_alt 'P 1 21/n 1'
_symmetry_space_group_name_Hall '-P 2yn'
_symmetry_space_group_name_H-M 'P 1 21/n 1'
_atom_sites_solution_hydrogens geom
_atom_sites_solution_primary direct
_audit_creation_date 2016-04-20
_audit_creation_method
;
Olex2 1.2
(compiled 2016.02.19 svn.r3266 for OlexSys, GUI svn.r5155)
;
_audit_update_record
;
2016-04-20 deposited with the CCDC.
2016-10-07 downloaded from the CCDC.
;
_cell_angle_alpha 90
_cell_angle_beta 100.432(3)
_cell_angle_gamma 90
_cell_formula_units_Z 4
_cell_length_a 10.9782(7)
_cell_length_b 13.3015(9)
_cell_length_c 15.8036(11)
_cell_measurement_reflns_used 9179
_cell_measurement_temperature 100(2)
_cell_measurement_theta_max 32.97
_cell_measurement_theta_min 2.43
_cell_volume 2269.6(3)
_computing_cell_refinement 'SAINT v8.34A (Bruker, 2013)'
_computing_data_reduction 'SAINT v8.34A (Bruker, 2013)'
_computing_molecular_graphics 'Olex2 (Dolomanov et al., 2009)'
_computing_publication_material 'Olex2 (Dolomanov et al., 2009)'
_computing_structure_refinement 'XL (Sheldrick, 2008)'
_computing_structure_solution 'ShelXT (Sheldrick, 2015)'
_diffrn_ambient_temperature 100.09
_diffrn_measured_fraction_theta_full 1.000
_diffrn_measured_fraction_theta_max 0.886
_diffrn_measurement_device_type 'Bruker APEX-II CCD'
_diffrn_measurement_method '\f and \w scans'
_diffrn_radiation_type MoK\a
_diffrn_radiation_wavelength 0.71073
_diffrn_reflns_av_R_equivalents 0.0227
_diffrn_reflns_av_unetI/netI 0.0239
_diffrn_reflns_Laue_measured_fraction_full 1.000
_diffrn_reflns_Laue_measured_fraction_max 0.886
_diffrn_reflns_limit_h_max 16
_diffrn_reflns_limit_h_min -16
_diffrn_reflns_limit_k_max 18
_diffrn_reflns_limit_k_min -18
_diffrn_reflns_limit_l_max 22
_diffrn_reflns_limit_l_min -24
_diffrn_reflns_number 37391
_diffrn_reflns_point_group_measured_fraction_full 1.000
_diffrn_reflns_point_group_measured_fraction_max 0.886
_diffrn_reflns_theta_full 25.242
_diffrn_reflns_theta_max 33.408
_diffrn_reflns_theta_min 2.015
_diffrn_standards_number 0
_exptl_absorpt_coefficient_mu 0.734
_exptl_absorpt_correction_T_max 0.7466
_exptl_absorpt_correction_T_min 0.7141
_exptl_absorpt_correction_type multi-scan
_exptl_absorpt_process_details
'SADABS-2014/5 (Bruker,2014/5) was used for absorption correction. wR2(int) was 0.0507 before and 0.0382 after correction. The Ratio of minimum to maximum transmission is 0.9565. The \l/2 correction factor is Not present.'
_exptl_crystal_colour 'clear light yellow'
_exptl_crystal_colour_lustre clear
_exptl_crystal_colour_modifier light
_exptl_crystal_colour_primary yellow
_exptl_crystal_density_diffrn 1.678
_exptl_crystal_description block
_exptl_crystal_F_000 1159
_exptl_crystal_size_max 0.16
_exptl_crystal_size_mid 0.16
_exptl_crystal_size_min 0.16
_refine_diff_density_max 0.488
_refine_diff_density_min -0.326
_refine_diff_density_rms 0.063
_refine_ls_extinction_method none
_refine_ls_goodness_of_fit_ref 1.039
_refine_ls_hydrogen_treatment constr
_refine_ls_matrix_type full
_refine_ls_number_parameters 454
_refine_ls_number_reflns 7822
_refine_ls_number_restraints 211
_refine_ls_restrained_S_all 1.057
_refine_ls_R_factor_all 0.0431
_refine_ls_R_factor_gt 0.0324
_refine_ls_shift/su_max 0.001
_refine_ls_shift/su_mean 0.000
_refine_ls_structure_factor_coef Fsqd
_refine_ls_weighting_details 'w=1/[\s^2^(Fo^2^)+(0.0384P)^2^+1.0247P] where P=(Fo^2^+2Fc^2^)/3'
_refine_ls_weighting_scheme calc
_refine_ls_wR_factor_gt 0.0801
_refine_ls_wR_factor_ref 0.0854
_reflns_Friedel_coverage 0.000
_reflns_number_gt 6405
_reflns_number_total 7822
_reflns_threshold_expression 'I > 2\s(I)'
_cod_data_source_file c6dt02020h3.cif
_cod_data_source_block p21n_a
_cod_depositor_comments 'Adding full bibliography for 7040830--7040834.cif.'
_cod_database_code 7040830
_shelx_space_group_comment
;
The symmetry employed for this shelxl refinement is uniquely defined
by the following loop, which should always be used as a source of
symmetry information in preference to the above space-group names.
They are only intended as comments.
;
_olex2_refinement_description
;
1. Fixed Uiso
 At 1.2 times of:
  All C(H) groups, All C(H,H) groups
2. Rigid body (RIGU) restrains
 P91A, F91A, F93A, F92A, F94A, F95A, F96A, P91B, F91B, F93B, F92B, F94B, F95B,
 F96B, P91C, F91C, F93C, F92C, F94C, F95C, F96C
 with sigma for 1-2 distances of 0.004 and sigma for 1-3 distances of 0.004
3. Same fragment restrains
{P91A, F91A, F93A, F92A, F94A, F95A, F96A, P91B, F91B, F93B, F92B, F94B, F95B,
F96B} sigma for 1-2: 0.01, 1-3: 0.04
{P91A, F91A, F93A, F92A, F94A, F95A, F96A, P91C, F91C, F93C, F92C, F94C, F95C,
F96C} sigma for 1-2: 0.01, 1-3: 0.04
as
{P91A, F91A, F93A, F92A, F94A, F95A, F96A, P91B, F91B, F93B, F92B, F94B, F95B,
F96B}
4. Others
 1*[Sof(P91B)+Sof(F91B)+Sof(F93B)+Sof(F92B)+Sof(F94B)+Sof(F95B)+Sof(F96B)]+1*
 [Sof(P91A)+Sof(F91A)+Sof(F93A)+Sof(F92A)+Sof(F94A)+Sof(F95A)+Sof(F96A)]+1*
 [Sof(P91C)+Sof(F91C)+Sof(F93C)+Sof(F92C)+Sof(F94C)+Sof(F95C)+Sof(F96C)]=1 with
 esd of 0.01
 Sof(P91B)=Sof(F91B)=Sof(F93B)=Sof(F92B)=Sof(F94B)=Sof(F95B)=Sof(F96B)=FVAR(1)
 Sof(P91A)=Sof(F91A)=Sof(F93A)=Sof(F92A)=Sof(F94A)=Sof(F95A)=Sof(F96A)=FVAR(2)
 Sof(P91C)=Sof(F91C)=Sof(F93C)=Sof(F92C)=Sof(F94C)=Sof(F95C)=Sof(F96C)=FVAR(3)
5.a Secondary CH2 refined with riding coordinates:
 C4(H4A,H4B), C10(H10A,H10B), C16(H16A,H16B)
5.b Aromatic/amide H refined with riding coordinates:
 C7(H7), C6(H6), C8(H8), C9(H9), C12(H12), C13(H13), C14(H14), C15(H15),
 C18(H18), C19(H19), C20(H20), C21(H21)
;
_shelx_shelxl_version_number 2014/7
_olex2_submission_special_instructions 'No special instructions were received'

loop_
_space_group_symop_operation_xyz
'x, y, z'
'-x+1/2, y+1/2, -z+1/2'
'-x, -y, -z'
'x-1/2, -y-1/2, z-1/2'

loop_
_atom_site_label
_atom_site_type_symbol
_atom_site_fract_x
_atom_site_fract_y
_atom_site_fract_z
_atom_site_U_iso_or_equiv
_atom_site_adp_type
_atom_site_occupancy
_atom_site_site_symmetry_order
_atom_site_calc_flag
_atom_site_refinement_flags_posn
_atom_site_refinement_flags_adp
_atom_site_refinement_flags_occupancy
_atom_site_disorder_assembly
_atom_site_disorder_group
Mn1 Mn 0.80844(2) 0.66063(2) 0.39200(2) 0.01478(5) Uani 1 1 d . . . . .
N1 N 0.71206(9) 0.63816(8) 0.26549(6) 0.01587(19) Uani 1 1 d . . . . .
O1 O 1.00660(9) 0.50952(8) 0.39458(7) 0.0299(2) Uani 1 1 d . . . . .
C1 C 0.92980(11) 0.56830(10) 0.39115(8) 0.0200(2) Uani 1 1 d . . . . .
N2 N 0.66544(9) 0.75995(8) 0.38689(6) 0.01562(18) Uani 1 1 d . . . . .
O2 O 0.96262(9) 0.82070(8) 0.33540(7) 0.0292(2) Uani 1 1 d . . . . .
C2 C 0.90398(11) 0.75894(10) 0.35783(8) 0.0200(2) Uani 1 1 d . . . . .
N3 N 0.69293(9) 0.54742(8) 0.41649(7) 0.01650(19) Uani 1 1 d . . . . .
O3 O 0.93340(10) 0.70719(9) 0.56892(7) 0.0325(2) Uani 1 1 d . . . . .
C3 C 0.88050(11) 0.68781(10) 0.50154(8) 0.0207(2) Uani 1 1 d . . . . .
C7 C 0.54305(13) 0.38196(11) 0.43179(10) 0.0264(3) Uani 1 1 d . . . . .
H7 H 0.4922 0.3253 0.4370 0.032 Uiso 1 1 calc R . . . .
C6 C 0.53529(12) 0.43114(10) 0.35368(9) 0.0226(2) Uani 1 1 d . . . . .
H6 H 0.4783 0.4091 0.3046 0.027 Uiso 1 1 calc R . . . .
C5 C 0.61196(10) 0.51309(9) 0.34815(8) 0.0172(2) Uani 1 1 d . . . . .
C4 C 0.60382(11) 0.56905(10) 0.26530(8) 0.0190(2) Uani 1 1 d . . . . .
H4A H 0.5264 0.6089 0.2547 0.023 Uiso 1 1 calc R . . . .
H4B H 0.6000 0.5202 0.2176 0.023 Uiso 1 1 calc R . . . .
N4 N 0.69455(10) 0.49557(9) 0.09142(7) 0.0240(2) Uani 1 1 d . . . . .
C8 C 0.62643(13) 0.41685(11) 0.50235(9) 0.0254(3) Uani 1 1 d . . . . .
H8 H 0.6333 0.3846 0.5566 0.030 Uiso 1 1 calc R . . . .
C9 C 0.69912(11) 0.49906(10) 0.49251(8) 0.0209(2) Uani 1 1 d . . . . .
H9 H 0.7559 0.5227 0.5411 0.025 Uiso 1 1 calc R . . . .
C10 C 0.66357(11) 0.73922(10) 0.23574(8) 0.0184(2) Uani 1 1 d . . . . .
H10A H 0.5986 0.7324 0.1837 0.022 Uiso 1 1 calc R . . . .
H10B H 0.7312 0.7812 0.2210 0.022 Uiso 1 1 calc R . . . .
C11 C 0.61059(10) 0.78783(9) 0.30692(8) 0.0171(2) Uani 1 1 d . . . . .
C12 C 0.51413(11) 0.85649(10) 0.29258(9) 0.0209(2) Uani 1 1 d . . . . .
H12 H 0.4766 0.8744 0.2356 0.025 Uiso 1 1 calc R . . . .
C13 C 0.47333(12) 0.89862(10) 0.36264(9) 0.0244(3) Uani 1 1 d . . . . .
H13 H 0.4074 0.9460 0.3545 0.029 Uiso 1 1 calc R . . . .
C14 C 0.53001(12) 0.87068(10) 0.44475(9) 0.0226(2) Uani 1 1 d . . . . .
H14 H 0.5037 0.8988 0.4937 0.027 Uiso 1 1 calc R . . . .
C15 C 0.62556(11) 0.80128(9) 0.45465(8) 0.0181(2) Uani 1 1 d . . . . .
H15 H 0.6642 0.7822 0.5111 0.022 Uiso 1 1 calc R . . . .
C16 C 0.79764(11) 0.59763(11) 0.20914(8) 0.0205(2) Uani 1 1 d . . . . .
H16A H 0.8701 0.6430 0.2144 0.025 Uiso 1 1 calc R . . . .
H16B H 0.8284 0.5313 0.2321 0.025 Uiso 1 1 calc R . . . .
C17 C 0.74467(11) 0.58532(10) 0.11492(8) 0.0204(2) Uani 1 1 d . . . . .
C18 C 0.75449(13) 0.66091(11) 0.05613(9) 0.0269(3) Uani 1 1 d . . . . .
H18 H 0.7891 0.7242 0.0752 0.032 Uiso 1 1 calc R . . . .
C19 C 0.71326(13) 0.64321(13) -0.03098(9) 0.0306(3) Uani 1 1 d . . . . .
H19 H 0.7187 0.6940 -0.0724 0.037 Uiso 1 1 calc R . . . .
C20 C 0.66428(13) 0.55020(12) -0.05587(9) 0.0285(3) Uani 1 1 d . . . . .
H20 H 0.6372 0.5349 -0.1150 0.034 Uiso 1 1 calc R . . . .
C21 C 0.65542(13) 0.47982(12) 0.00675(9) 0.0280(3) Uani 1 1 d . . . . .
H21 H 0.6196 0.4165 -0.0109 0.034 Uiso 1 1 calc R . . . .
P91A P 0.7220(13) 0.8406(10) 0.7295(11) 0.0071(13) Uani 0.160(11) 1 d D U P A 1
F91A F 0.7151(15) 0.7257(10) 0.6846(13) 0.042(3) Uani 0.160(11) 1 d D U P A 1
F93A F 0.6290(14) 0.7976(15) 0.7937(11) 0.056(3) Uani 0.160(11) 1 d D U P A 1
F92A F 0.7032(16) 0.9435(12) 0.7668(8) 0.037(3) Uani 0.160(11) 1 d D U P A 1
F94A F 0.8483(19) 0.8215(15) 0.8101(12) 0.015(2) Uani 0.160(11) 1 d D U P A 1
F95A F 0.8159(14) 0.8400(9) 0.6610(10) 0.021(2) Uani 0.160(11) 1 d D U P A 1
F96A F 0.6128(15) 0.8602(12) 0.6515(10) 0.023(3) Uani 0.160(11) 1 d D U P A 1
P91B P 0.7179(11) 0.8412(12) 0.7242(8) 0.041(4) Uani 0.098(7) 1 d D U P B 2
F91B F 0.697(3) 0.7279(14) 0.7025(14) 0.040(4) Uani 0.098(7) 1 d D U P B 2
F93B F 0.6012(17) 0.8444(19) 0.7680(15) 0.070(5) Uani 0.098(7) 1 d D U P B 2
F92B F 0.754(3) 0.9554(15) 0.754(2) 0.049(5) Uani 0.098(7) 1 d D U P B 2
F94B F 0.795(2) 0.8002(15) 0.8114(9) 0.045(4) Uani 0.098(7) 1 d D U P B 2
F95B F 0.8410(16) 0.8444(16) 0.6877(15) 0.053(5) Uani 0.098(7) 1 d D U P B 2
F96B F 0.647(2) 0.8837(14) 0.6338(8) 0.045(4) Uani 0.098(7) 1 d D U P B 2
P91C P 0.7149(4) 0.8354(3) 0.7345(3) 0.0205(8) Uani 0.737(12) 1 d D U P C 3
F91C F 0.6993(4) 0.7191(2) 0.7248(4) 0.0510(10) Uani 0.737(12) 1 d D U P C 3
F93C F 0.6386(3) 0.8391(4) 0.8092(2) 0.0499(8) Uani 0.737(12) 1 d D U P C 3
F92C F 0.7369(5) 0.9555(2) 0.7450(4) 0.0427(9) Uani 0.737(12) 1 d D U P C 3
F94C F 0.8378(6) 0.8184(5) 0.8016(3) 0.0396(13) Uani 0.737(12) 1 d D U P C 3
F95C F 0.7936(5) 0.8420(4) 0.6613(3) 0.0728(15) Uani 0.737(12) 1 d D U P C 3
F96C F 0.5900(4) 0.8537(4) 0.6664(3) 0.0527(12) Uani 0.737(12) 1 d D U P C 3

loop_
_atom_site_aniso_label
_atom_site_aniso_U_11
_atom_site_aniso_U_22
_atom_site_aniso_U_33
_atom_site_aniso_U_23
_atom_site_aniso_U_13
_atom_site_aniso_U_12
Mn1 0.01200(8) 0.01702(10) 0.01397(9) 0.00122(6) -0.00122(6) 0.00040(6)
N1 0.0133(4) 0.0187(5) 0.0149(4) 0.0007(4) 0.0009(3) 0.0001(3)
O1 0.0241(4) 0.0358(6) 0.0290(5) 0.0028(4) 0.0027(4) 0.0121(4)
C1 0.0171(5) 0.0253(6) 0.0166(5) 0.0025(5) 0.0000(4) 0.0008(4)
N2 0.0148(4) 0.0150(5) 0.0164(4) 0.0017(4) 0.0008(3) -0.0011(3)
O2 0.0241(5) 0.0316(6) 0.0313(5) 0.0038(4) 0.0033(4) -0.0081(4)
C2 0.0162(5) 0.0235(6) 0.0186(5) 0.0001(5) -0.0015(4) 0.0001(4)
N3 0.0151(4) 0.0168(5) 0.0174(5) -0.0005(4) 0.0025(3) 0.0019(3)
O3 0.0352(5) 0.0341(6) 0.0226(5) -0.0034(4) -0.0099(4) -0.0002(4)
C3 0.0187(5) 0.0209(6) 0.0208(6) 0.0015(5) -0.0014(4) 0.0015(4)
C7 0.0275(6) 0.0203(7) 0.0339(7) 0.0011(5) 0.0125(5) -0.0028(5)
C6 0.0222(5) 0.0216(6) 0.0249(6) -0.0043(5) 0.0067(5) -0.0026(5)
C5 0.0163(5) 0.0169(6) 0.0185(5) -0.0024(4) 0.0033(4) 0.0009(4)
C4 0.0170(5) 0.0211(6) 0.0177(5) -0.0003(4) -0.0004(4) -0.0035(4)
N4 0.0254(5) 0.0240(6) 0.0213(5) -0.0009(4) 0.0008(4) 0.0060(4)
C8 0.0280(6) 0.0238(7) 0.0262(6) 0.0068(5) 0.0100(5) 0.0038(5)
C9 0.0206(5) 0.0237(6) 0.0183(6) 0.0036(5) 0.0037(4) 0.0049(4)
C10 0.0173(5) 0.0209(6) 0.0157(5) 0.0044(4) 0.0000(4) 0.0014(4)
C11 0.0146(5) 0.0175(6) 0.0181(5) 0.0029(4) -0.0003(4) -0.0013(4)
C12 0.0177(5) 0.0197(6) 0.0236(6) 0.0046(5) -0.0010(4) 0.0016(4)
C13 0.0203(5) 0.0199(6) 0.0325(7) 0.0030(5) 0.0039(5) 0.0046(5)
C14 0.0220(5) 0.0196(6) 0.0267(6) -0.0011(5) 0.0056(5) 0.0017(5)
C15 0.0192(5) 0.0163(6) 0.0186(5) 0.0005(4) 0.0026(4) -0.0013(4)
C16 0.0158(5) 0.0282(7) 0.0169(5) -0.0015(5) 0.0017(4) 0.0032(4)
C17 0.0162(5) 0.0281(7) 0.0170(5) -0.0021(5) 0.0028(4) 0.0034(4)
C18 0.0259(6) 0.0334(8) 0.0214(6) 0.0009(5) 0.0040(5) -0.0069(5)
C19 0.0278(6) 0.0453(9) 0.0188(6) 0.0052(6) 0.0041(5) -0.0010(6)
C20 0.0242(6) 0.0422(8) 0.0171(6) -0.0045(5) -0.0014(5) 0.0094(6)
C21 0.0289(6) 0.0283(7) 0.0245(7) -0.0071(5) -0.0017(5) 0.0078(5)
P91A 0.0077(19) 0.003(2) 0.011(3) -0.0013(19) 0.0040(18) -0.0039(14)
F91A 0.044(5) 0.023(3) 0.056(7) -0.010(4) 0.004(4) -0.002(3)
F93A 0.067(6) 0.059(7) 0.055(6) 0.004(5) 0.041(5) -0.012(5)
F92A 0.056(6) 0.029(4) 0.023(4) -0.007(3) 0.001(3) 0.013(4)
F94A 0.018(4) 0.022(5) 0.005(3) 0.003(2) 0.000(3) 0.001(3)
F95A 0.017(3) 0.036(4) 0.014(4) -0.003(3) 0.012(3) -0.001(3)
F96A 0.022(5) 0.023(4) 0.019(4) -0.007(3) -0.006(3) 0.001(3)
P91B 0.050(5) 0.048(6) 0.024(5) 0.012(3) 0.009(3) 0.014(4)
F91B 0.056(9) 0.049(6) 0.020(7) 0.010(5) 0.020(6) 0.000(5)
F93B 0.061(7) 0.097(11) 0.058(9) 0.022(7) 0.030(6) 0.029(6)
F92B 0.059(10) 0.054(7) 0.033(8) 0.001(5) 0.006(7) 0.016(5)
F94B 0.060(8) 0.054(7) 0.022(5) 0.005(4) 0.009(5) 0.033(6)
F95B 0.043(6) 0.069(9) 0.049(8) 0.003(7) 0.015(5) -0.002(5)
F96B 0.065(8) 0.044(7) 0.024(5) 0.007(4) 0.002(5) 0.011(6)
P91C 0.0171(9) 0.0226(12) 0.0220(9) 0.0032(5) 0.0046(5) 0.0000(5)
F91C 0.0416(10) 0.0201(9) 0.087(3) -0.0088(13) 0.0011(16) -0.0069(7)
F93C 0.0387(10) 0.067(2) 0.0532(14) 0.0008(13) 0.0319(10) 0.0045(11)
F92C 0.0463(17) 0.0187(9) 0.057(2) 0.0038(9) -0.0081(13) -0.0020(9)
F94C 0.0276(15) 0.048(2) 0.037(2) -0.0081(13) -0.0101(13) 0.0151(13)
F95C 0.058(2) 0.136(3) 0.0308(14) -0.0091(14) 0.0249(15) -0.0225(16)
F96C 0.0311(15) 0.0623(16) 0.055(2) -0.0028(14) -0.0196(13) 0.0068(11)

loop_
_atom_type_symbol
_atom_type_description
_atom_type_scat_dispersion_real
_atom_type_scat_dispersion_imag
_atom_type_scat_source
C C 0.0033 0.0016 'International Tables Vol C Tables 4.2.6.8 and 6.1.1.4'
H H 0.0000 0.0000 'International Tables Vol C Tables 4.2.6.8 and 6.1.1.4'
N N 0.0061 0.0033 'International Tables Vol C Tables 4.2.6.8 and 6.1.1.4'
O O 0.0106 0.0060 'International Tables Vol C Tables 4.2.6.8 and 6.1.1.4'
F F 0.0171 0.0103 'International Tables Vol C Tables 4.2.6.8 and 6.1.1.4'
P P 0.1023 0.0942 'International Tables Vol C Tables 4.2.6.8 and 6.1.1.4'
Mn Mn 0.3368 0.7283 'International Tables Vol C Tables 4.2.6.8 and 6.1.1.4'

loop_
_geom_angle_atom_site_label_1
_geom_angle_atom_site_label_2
_geom_angle_atom_site_label_3
_geom_angle
C1 Mn1 N1 98.07(5)
C1 Mn1 N2 176.52(5)
C1 Mn1 C2 91.19(6)
C1 Mn1 N3 89.11(5)
N2 Mn1 N1 78.69(4)
N2 Mn1 N3 89.16(4)
C2 Mn1 N1 92.17(5)
C2 Mn1 N2 90.21(5)
C2 Mn1 N3 173.71(5)
N3 Mn1 N1 81.58(4)
C3 Mn1 N1 174.92(5)
C3 Mn1 C1 87.00(6)
C3 Mn1 N2 96.23(5)
C3 Mn1 C2 87.97(6)
C3 Mn1 N3 98.32(5)
C4 N1 Mn1 110.48(7)
C4 N1 C16 110.95(10)
C10 N1 Mn1 105.12(7)
C10 N1 C4 108.31(9)
C10 N1 C16 111.21(10)
C16 N1 Mn1 110.60(7)
O1 C1 Mn1 176.87(11)
C11 N2 Mn1 115.09(8)
C15 N2 Mn1 126.26(8)
C15 N2 C11 118.60(10)
O2 C2 Mn1 179.04(11)
C5 N3 Mn1 115.99(8)
C5 N3 C9 118.03(11)
C9 N3 Mn1 125.68(8)
O3 C3 Mn1 175.23(12)
C6 C7 H7 120.6
C6 C7 C8 118.88(13)
C8 C7 H7 120.6
C7 C6 H6 120.5
C7 C6 C5 119.07(12)
C5 C6 H6 120.5
N3 C5 C6 122.30(12)
N3 C5 C4 117.34(11)
C6 C5 C4 120.32(11)
N1 C4 H4A 109.1
N1 C4 H4B 109.1
C5 C4 N1 112.41(9)
C5 C4 H4A 109.1
C5 C4 H4B 109.1
H4A C4 H4B 107.9
C17 N4 C21 117.13(12)
C7 C8 H8 120.5
C9 C8 C7 119.04(13)
C9 C8 H8 120.5
N3 C9 C8 122.67(12)
N3 C9 H9 118.7
C8 C9 H9 118.7
N1 C10 H10A 110.0
N1 C10 H10B 110.0
N1 C10 C11 108.45(10)
H10A C10 H10B 108.4
C11 C10 H10A 110.0
C11 C10 H10B 110.0
N2 C11 C10 114.53(10)
N2 C11 C12 122.16(12)
C12 C11 C10 123.30(11)
C11 C12 H12 120.5
C11 C12 C13 118.94(12)
C13 C12 H12 120.5
C12 C13 H13 120.5
C14 C13 C12 119.00(12)
C14 C13 H13 120.5
C13 C14 H14 120.4
C13 C14 C15 119.18(13)
C15 C14 H14 120.4
N2 C15 C14 122.11(12)
N2 C15 H15 118.9
C14 C15 H15 118.9
N1 C16 H16A 108.1
N1 C16 H16B 108.1
H16A C16 H16B 107.3
C17 C16 N1 116.92(9)
C17 C16 H16A 108.1
C17 C16 H16B 108.1
N4 C17 C16 115.91(12)
N4 C17 C18 122.60(12)
C18 C17 C16 121.38(12)
C17 C18 H18 120.3
C17 C18 C19 119.35(14)
C19 C18 H18 120.3
C18 C19 H19 120.8
C20 C19 C18 118.40(14)
C20 C19 H19 120.8
C19 C20 H20 120.7
C19 C20 C21 118.65(13)
C21 C20 H20 120.7
N4 C21 C20 123.83(14)
N4 C21 H21 118.1
C20 C21 H21 118.1
F91A P91A F94A 98.4(11)
F93A P91A F91A 87.7(10)
F93A P91A F94A 90.0(13)
F92A P91A F91A 169.8(13)
F92A P91A F93A 86.1(10)
F92A P91A F94A 89.7(10)
F92A P91A F95A 114.2(15)
F92A P91A F96A 91.0(10)
F95A P91A F91A 72.5(9)
F95A P91A F93A 159.6(12)
F95A P91A F94A 88.2(11)
F96A P91A F91A 81.4(9)
F96A P91A F93A 94.0(11)
F96A P91A F94A 176.0(17)
F96A P91A F95A 87.9(12)
F91B P91B F93B 91.5(13)
F91B P91B F92B 173.3(15)
F91B P91B F94B 83.7(12)
F91B P91B F95B 92.7(13)
F91B P91B F96B 96.8(12)
F93B P91B F92B 91.3(13)
F93B P91B F94B 88.4(10)
F93B P91B F96B 94.8(9)
F94B P91B F92B 90.2(13)
F94B P91B F96B 176.8(11)
F95B P91B F93B 174.5(14)
F95B P91B F92B 84.2(13)
F95B P91B F94B 88.4(10)
F95B P91B F96B 88.4(10)
F96B P91B F92B 89.1(12)
F91C P91C F93C 92.4(3)
F91C P91C F92C 177.7(3)
F91C P91C F94C 89.4(3)
F91C P91C F95C 92.8(3)
F91C P91C F96C 91.1(3)
F93C P91C F92C 88.9(3)
F93C P91C F94C 90.4(3)
F93C P91C F96C 89.6(3)
F94C P91C F92C 88.8(3)
F94C P91C F96C 179.5(4)
F95C P91C F93C 174.8(4)
F95C P91C F92C 85.9(4)
F95C P91C F94C 89.1(3)
F95C P91C F96C 90.9(3)
F96C P91C F92C 90.7(3)

loop_
_geom_bond_atom_site_label_1
_geom_bond_atom_site_label_2
_geom_bond_distance
Mn1 N1 2.1071(10)
Mn1 C1 1.8137(13)
Mn1 N2 2.0422(10)
Mn1 C2 1.8185(13)
Mn1 N3 2.0501(11)
Mn1 C3 1.8049(13)
N1 C4 1.5020(15)
N1 C10 1.4902(16)
N1 C16 1.5065(16)
O1 C1 1.1440(16)
N2 C11 1.3498(15)
N2 C15 1.3454(16)
O2 C2 1.1392(16)
N3 C5 1.3481(15)
N3 C9 1.3536(16)
O3 C3 1.1461(16)
C7 H7 0.9500
C7 C6 1.386(2)
C7 C8 1.388(2)
C6 H6 0.9500
C6 C5 1.3896(18)
C5 C4 1.4947(17)
C4 H4A 0.9900
C4 H4B 0.9900
N4 C17 1.3386(18)
N4 C21 1.3456(18)
C8 H8 0.9500
C8 C9 1.3791(19)
C9 H9 0.9500
C10 H10A 0.9900
C10 H10B 0.9900
C10 C11 1.5028(18)
C11 C12 1.3856(17)
C12 H12 0.9500
C12 C13 1.386(2)
C13 H13 0.9500
C13 C14 1.3845(19)
C14 H14 0.9500
C14 C15 1.3847(18)
C15 H15 0.9500
C16 H16A 0.9900
C16 H16B 0.9900
C16 C17 1.5062(17)
C17 C18 1.3865(19)
C18 H18 0.9500
C18 C19 1.389(2)
C19 H19 0.9500
C19 C20 1.378(2)
C20 H20 0.9500
C20 C21 1.379(2)
C21 H21 0.9500
P91A F91A 1.681(16)
P91A F93A 1.67(2)
P91A F92A 1.519(16)
P91A F94A 1.72(2)
P91A F95A 1.63(2)
P91A F96A 1.58(2)
P91B F91B 1.553(9)
P91B F93B 1.563(10)
P91B F92B 1.620(9)
P91B F94B 1.576(10)
P91B F95B 1.563(10)
P91B F96B 1.600(9)
P91C F91C 1.560(4)
P91C F93C 1.568(5)
P91C F92C 1.620(4)
P91C F94C 1.575(6)
P91C F95C 1.566(6)
P91C F96C 1.600(5)

loop_
_geom_torsion_atom_site_label_1
_geom_torsion_atom_site_label_2
_geom_torsion_atom_site_label_3
_geom_torsion_atom_site_label_4
_geom_torsion
Mn1 N1 C4 C5 -15.61(12)
Mn1 N1 C10 C11 -44.08(10)
Mn1 N1 C16 C17 -175.29(9)
Mn1 N2 C11 C10 0.96(13)
Mn1 N2 C11 C12 -178.47(9)
Mn1 N2 C15 C14 177.86(9)
Mn1 N3 C5 C6 174.51(9)
Mn1 N3 C5 C4 -7.58(14)
Mn1 N3 C9 C8 -173.37(10)
N1 C10 C11 N2 29.92(13)
N1 C10 C11 C12 -150.66(11)
N1 C16 C17 N4 -91.17(14)
N1 C16 C17 C18 92.51(15)
N2 C11 C12 C13 0.59(19)
N3 C5 C4 N1 15.67(15)
C7 C6 C5 N3 -0.81(19)
C7 C6 C5 C4 -178.66(12)
C7 C8 C9 N3 -0.2(2)
C6 C7 C8 C9 -0.2(2)
C6 C5 C4 N1 -166.38(11)
C5 N3 C9 C8 0.04(18)
C4 N1 C10 C11 74.03(11)
C4 N1 C16 C17 61.74(14)
N4 C17 C18 C19 -1.3(2)
C8 C7 C6 C5 0.7(2)
C9 N3 C5 C6 0.46(17)
C9 N3 C5 C4 178.37(11)
C10 N1 C4 C5 -130.25(11)
C10 N1 C16 C17 -58.89(14)
C10 C11 C12 C13 -178.78(12)
C11 N2 C15 C14 0.39(18)
C11 C12 C13 C14 -0.12(19)
C12 C13 C14 C15 -0.2(2)
C13 C14 C15 N2 0.06(19)
C15 N2 C11 C10 178.71(10)
C15 N2 C11 C12 -0.72(17)
C16 N1 C4 C5 107.42(11)
C16 N1 C10 C11 -163.80(9)
C16 C17 C18 C19 174.79(12)
C17 N4 C21 C20 0.0(2)
C17 C18 C19 C20 -0.3(2)
C18 C19 C20 C21 1.6(2)
C19 C20 C21 N4 -1.6(2)
C21 N4 C17 C16 -174.88(11)
C21 N4 C17 C18 1.40(19)
